data_4118904
loop_
_publ_author_name
'Maria E. Carroll'
'Bryan E. Barton'
'Thomas B. Rauchfuss'
'Patrick J. Carroll'

_publ_section_title
;
 Synthetic Models for the Active Site of the [FeFe]-Hydrogenase: Catalytic
 Proton Reduction and the Structure of the Doubly Protonated Intermediate
;
_journal_name_full 'Journal of the American Chemical Society'
_journal_page_first 18843
_journal_page_last 18852
_journal_paper_doi 10.1021/ja309216v
_journal_volume 134
_journal_year 2012
_chemical_formula_sum 'C56 H51 B2 F8 Fe2 N O2 P4 S2'
_chemical_formula_weight 1243.30
_space_group_IT_number 14
_symmetry_cell_setting monoclinic
_symmetry_Int_Tables_number 14
_symmetry_space_group_name_Hall '-P 2yn'
_symmetry_space_group_name_H-M 'P 1 21/n 1'
_atom_sites_solution_hydrogens geom
_atom_sites_solution_primary direct
_audit_creation_method SHELXL-97
_cell_angle_alpha 90.00
_cell_angle_beta 100.021(3)
_cell_angle_gamma 90.00
_cell_formula_units_Z 4
_cell_length_a 15.328(4)
_cell_length_b 22.073(5)
_cell_length_c 18.286(4)
_cell_measurement_temperature 193(1)
_cell_volume 6092(2)
_computing_data_collection 'Bruker APEX2'
_computing_data_reduction 'Bruker SAINT'
_computing_structure_refinement 'SHELXL-97 (Sheldrick, 2008)'
_computing_structure_solution 'SHELXS-97 (Sheldrick, 2008)'
_diffrn_ambient_temperature 193(1)
_diffrn_measured_fraction_theta_full 0.994
_diffrn_measured_fraction_theta_max 0.994
_diffrn_measurement_device 'CCD Area Detector'
_diffrn_measurement_device_type 'Bruker APEXII'
_diffrn_measurement_method 'phi and omega scans'
_diffrn_radiation_monochromator graphite
_diffrn_radiation_source 'sealed tube'
_diffrn_radiation_type MoK\a
_diffrn_radiation_wavelength 0.71073
_diffrn_reflns_av_R_equivalents 0.1354
_diffrn_reflns_av_sigmaI/netI 0.1021
_diffrn_reflns_limit_h_max 18
_diffrn_reflns_limit_h_min -18
_diffrn_reflns_limit_k_max 26
_diffrn_reflns_limit_k_min -26
_diffrn_reflns_limit_l_max 21
_diffrn_reflns_limit_l_min -22
_diffrn_reflns_number 65032
_diffrn_reflns_theta_full 25.42
_diffrn_reflns_theta_max 25.42
_diffrn_reflns_theta_min 1.46
_exptl_absorpt_coefficient_mu 0.714
_exptl_absorpt_correction_T_max 0.7452
_exptl_absorpt_correction_T_min 0.6073
_exptl_absorpt_correction_type multi-scan
_exptl_absorpt_process_details '(SADABS; Sheldrick, 2007)'
_exptl_crystal_density_diffrn 1.355
_exptl_crystal_F_000 2544
_exptl_crystal_size_max 0.441
_exptl_crystal_size_mid 0.150
_exptl_crystal_size_min 0.058
_refine_diff_density_max 0.425
_refine_diff_density_min -0.361
_refine_diff_density_rms 0.067
_refine_ls_extinction_method none
_refine_ls_goodness_of_fit_ref 0.988
_refine_ls_hydrogen_treatment mixed
_refine_ls_matrix_type full
_refine_ls_number_parameters 984
_refine_ls_number_reflns 11192
_refine_ls_number_restraints 1704
_refine_ls_restrained_S_all 0.979
_refine_ls_R_factor_all 0.0979
_refine_ls_R_factor_gt 0.0578
_refine_ls_shift/su_max 0.001
_refine_ls_shift/su_mean 0.000
_refine_ls_structure_factor_coef Fsqd
_refine_ls_weighting_details 'calc w=1/[\s^2^(Fo^2^)+(0.0578P)^2^+0.0000P] where P=(Fo^2^+2Fc^2^)/3'
_refine_ls_weighting_scheme calc
_refine_ls_wR_factor_gt 0.1308
_refine_ls_wR_factor_ref 0.1473
_reflns_number_gt 7031
_reflns_number_total 11192
_reflns_threshold_expression >2sigma(I)
_cod_data_source_file ja309216v_si_002_2.cif
_cod_data_source_block bm63ssq2b
_cod_original_sg_symbol_H-M 'P 21/n '
_cod_database_code 4118904

loop_
_symmetry_equiv_pos_as_xyz
'x, y, z'
'-x+1/2, y+1/2, -z+1/2'
'-x, -y, -z'
'x-1/2, -y-1/2, z-1/2'

loop_
_atom_site_label
_atom_site_type_symbol
_atom_site_fract_x
_atom_site_fract_y
_atom_site_fract_z
_atom_site_U_iso_or_equiv
_atom_site_adp_type
_atom_site_occupancy
_atom_site_symmetry_multiplicity
_atom_site_calc_flag
_atom_site_refinement_flags
_atom_site_disorder_assembly
_atom_site_disorder_group
Fe1 Fe 0.85449(4) 0.15135(3) 0.22346(3) 0.03525(16) Uani 1 1 d . A .
Fe2 Fe 0.96923(3) 0.23997(3) 0.23345(3) 0.03878(17) Uani 1 1 d . A .
S1 S 0.88379(7) 0.20990(5) 0.12647(6) 0.0398(3) Uani 1 1 d . . .
S2 S 1.00356(7) 0.14189(5) 0.24923(7) 0.0452(3) Uani 1 1 d . . .
P1 P 0.71696(7) 0.13132(5) 0.16789(6) 0.0361(3) Uani 1 1 d . A .
P2 P 0.83538(7) 0.08181(5) 0.30648(6) 0.0409(3) Uani 1 1 d D . .
P3 P 1.08696(7) 0.28121(6) 0.19853(7) 0.0489(3) Uani 1 1 d D . .
P4 P 0.91142(7) 0.33485(5) 0.22465(7) 0.0437(3) Uani 1 1 d D . .
N1 N 0.9703(3) 0.1024(2) 0.1016(3) 0.0540(11) Uani 1 1 d . . .
O1 O 0.80537(19) 0.24153(13) 0.32708(18) 0.0466(7) Uani 1 1 d . A .
O2 O 1.0388(2) 0.25491(15) 0.39134(19) 0.0615(9) Uani 1 1 d . B .
C3 C 0.7136(2) 0.11422(18) 0.0706(2) 0.0362(10) Uani 1 1 d . . .
C4 C 0.7386(3) 0.0568(2) 0.0513(3) 0.0469(11) Uani 1 1 d . . .
H4A H 0.7485 0.0259 0.0880 0.056 Uiso 1 1 calc R . .
C5 C 0.7496(3) 0.0438(2) -0.0210(3) 0.0559(13) Uani 1 1 d . . .
H5A H 0.7681 0.0047 -0.0336 0.067 Uiso 1 1 calc R . .
C6 C 0.7329(3) 0.0889(2) -0.0739(3) 0.0543(13) Uani 1 1 d . . .
H6A H 0.7391 0.0803 -0.1236 0.065 Uiso 1 1 calc R . .
C7 C 0.7074(3) 0.1461(2) -0.0557(3) 0.0505(12) Uani 1 1 d . . .
H7A H 0.6963 0.1765 -0.0930 0.061 Uiso 1 1 calc R . .
C8 C 0.6980(3) 0.1596(2) 0.0165(2) 0.0425(11) Uani 1 1 d . . .
H8A H 0.6811 0.1991 0.0291 0.051 Uiso 1 1 calc R . .
C9 C 0.6170(3) 0.17623(19) 0.1715(2) 0.0397(10) Uani 1 1 d . . .
C10 C 0.6075(3) 0.2062(2) 0.2364(3) 0.0528(12) Uani 1 1 d . . .
H10A H 0.6553 0.2060 0.2772 0.063 Uiso 1 1 calc R . .
C11 C 0.5299(3) 0.2362(3) 0.2429(3) 0.0664(15) Uani 1 1 d . . .
H11A H 0.5252 0.2576 0.2871 0.080 Uiso 1 1 calc R . .
C12 C 0.4593(3) 0.2349(2) 0.1843(3) 0.0594(13) Uani 1 1 d . . .
H12A H 0.4058 0.2555 0.1881 0.071 Uiso 1 1 calc R . .
C13 C 0.4664(3) 0.2037(2) 0.1204(3) 0.0556(13) Uani 1 1 d . . .
H13A H 0.4171 0.2020 0.0810 0.067 Uiso 1 1 calc R . .
C14 C 0.5443(3) 0.1748(2) 0.1127(3) 0.0466(11) Uani 1 1 d . . .
H14A H 0.5488 0.1541 0.0679 0.056 Uiso 1 1 calc R . .
C15 C 0.6837(3) 0.0624(2) 0.2095(2) 0.0453(11) Uani 1 1 d . . .
H15A H 0.6324 0.0409 0.1868 0.054 Uiso 1 1 calc R A .
C16 C 0.7314(3) 0.0426(2) 0.2715(2) 0.0471(11) Uani 1 1 d . A .
H16A H 0.7126 0.0090 0.2974 0.057 Uiso 1 1 calc R . .
C17 C 0.9122(5) 0.0179(3) 0.3227(4) 0.0449(16) Uani 0.83(3) 1 d PGDU A 1
C18 C 0.9072(6) -0.0234(3) 0.2648(3) 0.0558(19) Uani 0.83(3) 1 d PGU A 1
H18A H 0.8657 -0.0175 0.2204 0.067 Uiso 0.83(3) 1 calc PR A 1
C19 C 0.9631(8) -0.0735(3) 0.2719(3) 0.060(2) Uani 0.83(3) 1 d PGU A 1
H19A H 0.9597 -0.1018 0.2323 0.071 Uiso 0.83(3) 1 calc PR A 1
C20 C 1.0238(7) -0.0823(4) 0.3369(3) 0.062(2) Uani 0.83(3) 1 d PGU A 1
H20A H 1.0620 -0.1165 0.3417 0.075 Uiso 0.83(3) 1 calc PR A 1
C21 C 1.0287(5) -0.0409(4) 0.3948(3) 0.062(2) Uani 0.83(3) 1 d PGU A 1
H21A H 1.0702 -0.0469 0.4393 0.074 Uiso 0.83(3) 1 calc PR A 1
C22 C 0.9729(6) 0.0091(4) 0.3877(3) 0.0539(17) Uani 0.83(3) 1 d PGU A 1
H22A H 0.9762 0.0374 0.4273 0.065 Uiso 0.83(3) 1 calc PR A 1
C17B C 0.917(3) 0.0213(17) 0.313(2) 0.051(3) Uani 0.17(3) 1 d PGDU A 2
C18B C 0.930(2) -0.0212(16) 0.2597(18) 0.052(3) Uani 0.17(3) 1 d PGU A 2
H18B H 0.8922 -0.0215 0.2127 0.063 Uiso 0.17(3) 1 calc PR A 2
C19B C 0.998(3) -0.0632(13) 0.2751(16) 0.058(3) Uani 0.17(3) 1 d PGU A 2
H19B H 1.0071 -0.0922 0.2387 0.069 Uiso 0.17(3) 1 calc PR A 2
C20B C 1.054(2) -0.0628(19) 0.3439(18) 0.061(3) Uani 0.17(3) 1 d PGU A 2
H20B H 1.1005 -0.0915 0.3544 0.073 Uiso 0.17(3) 1 calc PR A 2
C21B C 1.041(2) -0.020(2) 0.3972(15) 0.059(3) Uani 0.17(3) 1 d PGU A 2
H21B H 1.0791 -0.0200 0.4441 0.070 Uiso 0.17(3) 1 calc PR A 2
C22B C 0.973(3) 0.0217(16) 0.382(2) 0.055(3) Uani 0.17(3) 1 d PGU A 2
H22B H 0.9642 0.0507 0.4181 0.066 Uiso 0.17(3) 1 calc PR A 2
C23 C 0.8315(6) 0.1091(4) 0.3998(3) 0.0470(18) Uani 0.728(17) 1 d PGDU A 1
C24 C 0.9013(6) 0.1445(4) 0.4351(3) 0.0516(17) Uani 0.728(17) 1 d PGU A 1
H24A H 0.9515 0.1512 0.4122 0.062 Uiso 0.728(17) 1 calc PR A 1
C25 C 0.8975(6) 0.1702(3) 0.5039(3) 0.057(2) Uani 0.728(17) 1 d PGU A 1
H25A H 0.9452 0.1944 0.5280 0.069 Uiso 0.728(17) 1 calc PR A 1
C26 C 0.8240(6) 0.1604(4) 0.5374(2) 0.057(2) Uani 0.728(17) 1 d PGU A 1
H26A H 0.8214 0.1779 0.5844 0.069 Uiso 0.728(17) 1 calc PR A 1
C27 C 0.7542(5) 0.1250(4) 0.5020(3) 0.058(2) Uani 0.728(17) 1 d PGU A 1
H27A H 0.7039 0.1183 0.5249 0.069 Uiso 0.728(17) 1 calc PR A 1
C28 C 0.7580(5) 0.0993(4) 0.4332(3) 0.0544(19) Uani 0.728(17) 1 d PGU A 1
H28A H 0.7103 0.0751 0.4091 0.065 Uiso 0.728(17) 1 calc PR A 1
C23B C 0.8151(15) 0.1032(12) 0.3985(7) 0.050(3) Uani 0.272(17) 1 d PGDU A 2
C24B C 0.8740(14) 0.1432(11) 0.4400(9) 0.050(3) Uani 0.272(17) 1 d PGU A 2
H24B H 0.9226 0.1589 0.4201 0.060 Uiso 0.272(17) 1 calc PR A 2
C25B C 0.8618(15) 0.1603(9) 0.5107(8) 0.054(3) Uani 0.272(17) 1 d PGU A 2
H25B H 0.9020 0.1876 0.5391 0.065 Uiso 0.272(17) 1 calc PR A 2
C26B C 0.7907(14) 0.1373(10) 0.5399(5) 0.056(3) Uani 0.272(17) 1 d PGU A 2
H26B H 0.7823 0.1490 0.5882 0.067 Uiso 0.272(17) 1 calc PR A 2
C27B C 0.7318(11) 0.0973(11) 0.4984(8) 0.058(3) Uani 0.272(17) 1 d PGU A 2
H27B H 0.6832 0.0816 0.5184 0.069 Uiso 0.272(17) 1 calc PR A 2
C28B C 0.7440(13) 0.0802(10) 0.4277(8) 0.053(3) Uani 0.272(17) 1 d PGU A 2
H28B H 0.7037 0.0529 0.3994 0.064 Uiso 0.272(17) 1 calc PR A 2
C1 C 0.8325(3) 0.2111(2) 0.2843(3) 0.0413(10) Uani 1 1 d . . .
C29 C 0.9395(3) 0.1615(2) 0.0689(3) 0.0494(12) Uani 1 1 d . . .
H29A H 0.8986 0.1540 0.0216 0.059 Uiso 1 1 calc R . .
H29B H 0.9913 0.1837 0.0568 0.059 Uiso 1 1 calc R . .
C30 C 1.0389(3) 0.1045(2) 0.1704(3) 0.0558(13) Uani 1 1 d . . .
H30A H 1.0918 0.1258 0.1589 0.067 Uiso 1 1 calc R . .
H30B H 1.0568 0.0625 0.1849 0.067 Uiso 1 1 calc R . .
C2 C 1.0120(3) 0.2515(2) 0.3287(3) 0.0453(11) Uani 1 1 d . . .
C31 C 1.1097(7) 0.2680(5) 0.1040(3) 0.046(2) Uani 0.73(2) 1 d PGDU B 1
C32 C 1.1749(6) 0.2265(5) 0.0942(4) 0.050(2) Uani 0.73(2) 1 d PGU B 1
H32A H 1.2090 0.2071 0.1360 0.060 Uiso 0.73(2) 1 calc PR B 1
C33 C 1.1904(6) 0.2136(5) 0.0231(4) 0.055(2) Uani 0.73(2) 1 d PGU B 1
H33A H 1.2350 0.1853 0.0164 0.066 Uiso 0.73(2) 1 calc PR B 1
C34 C 1.1406(7) 0.2420(5) -0.0380(3) 0.060(2) Uani 0.73(2) 1 d PGU B 1
H34A H 1.1511 0.2332 -0.0866 0.072 Uiso 0.73(2) 1 calc PR B 1
C35 C 1.0753(7) 0.2835(5) -0.0282(3) 0.063(2) Uani 0.73(2) 1 d PGU B 1
H35A H 1.0413 0.3029 -0.0700 0.075 Uiso 0.73(2) 1 calc PR B 1
C36 C 1.0599(6) 0.2964(5) 0.0429(4) 0.056(2) Uani 0.73(2) 1 d PGU B 1
H36A H 1.0153 0.3248 0.0496 0.067 Uiso 0.73(2) 1 calc PR B 1
C31B C 1.1201(19) 0.2526(12) 0.1125(8) 0.047(3) Uani 0.27(2) 1 d PGDU B 2
C32B C 1.1857(17) 0.2097(11) 0.1097(9) 0.053(3) Uani 0.27(2) 1 d PGU B 2
H32B H 1.2154 0.1914 0.1542 0.063 Uiso 0.27(2) 1 calc PR B 2
C33B C 1.2080(13) 0.1935(11) 0.0418(12) 0.054(3) Uani 0.27(2) 1 d PGU B 2
H33B H 1.2529 0.1642 0.0399 0.064 Uiso 0.27(2) 1 calc PR B 2
C34B C 1.1646(14) 0.2203(12) -0.0233(9) 0.057(3) Uani 0.27(2) 1 d PGU B 2
H34B H 1.1798 0.2092 -0.0697 0.069 Uiso 0.27(2) 1 calc PR B 2
C35B C 1.0989(15) 0.2632(12) -0.0205(8) 0.055(3) Uani 0.27(2) 1 d PGU B 2
H35B H 1.0692 0.2815 -0.0649 0.067 Uiso 0.27(2) 1 calc PR B 2
C36B C 1.0766(16) 0.2794(11) 0.0474(10) 0.054(3) Uani 0.27(2) 1 d PGU B 2
H36B H 1.0318 0.3087 0.0493 0.065 Uiso 0.27(2) 1 calc PR B 2
C37 C 1.1980(6) 0.2783(8) 0.2560(10) 0.049(3) Uani 0.55(2) 1 d PGDU B 1
C38 C 1.2208(7) 0.2267(8) 0.2986(9) 0.057(3) Uani 0.55(2) 1 d PGU B 1
H38A H 1.1807 0.1936 0.2954 0.069 Uiso 0.55(2) 1 calc PR B 1
C39 C 1.3022(7) 0.2235(7) 0.3458(7) 0.060(3) Uani 0.55(2) 1 d PGU B 1
H39A H 1.3177 0.1882 0.3749 0.072 Uiso 0.55(2) 1 calc PR B 1
C40 C 1.3608(5) 0.2719(8) 0.3504(6) 0.057(3) Uani 0.55(2) 1 d PGU B 1
H40A H 1.4165 0.2698 0.3827 0.069 Uiso 0.55(2) 1 calc PR B 1
C41 C 1.3381(6) 0.3236(8) 0.3078(7) 0.056(3) Uani 0.55(2) 1 d PGU B 1
H41A H 1.3782 0.3567 0.3110 0.068 Uiso 0.55(2) 1 calc PR B 1
C42 C 1.2567(8) 0.3267(8) 0.2606(9) 0.053(3) Uani 0.55(2) 1 d PGU B 1
H42A H 1.2411 0.3620 0.2315 0.063 Uiso 0.55(2) 1 calc PR B 1
C37B C 1.1921(8) 0.2656(9) 0.2630(12) 0.047(3) Uani 0.45(2) 1 d PGDU B 2
C38B C 1.2039(9) 0.2142(8) 0.3075(11) 0.058(3) Uani 0.45(2) 1 d PGU B 2
H38B H 1.1578 0.1850 0.3045 0.069 Uiso 0.45(2) 1 calc PR B 2
C39B C 1.2832(9) 0.2054(7) 0.3562(9) 0.063(3) Uani 0.45(2) 1 d PGU B 2
H39B H 1.2913 0.1702 0.3866 0.075 Uiso 0.45(2) 1 calc PR B 2
C40B C 1.3506(6) 0.2480(8) 0.3605(7) 0.059(3) Uani 0.45(2) 1 d PGU B 2
H40B H 1.4048 0.2420 0.3938 0.071 Uiso 0.45(2) 1 calc PR B 2
C41B C 1.3388(7) 0.2994(8) 0.3160(8) 0.055(3) Uani 0.45(2) 1 d PGU B 2
H41B H 1.3849 0.3286 0.3189 0.066 Uiso 0.45(2) 1 calc PR B 2
C42B C 1.2595(9) 0.3082(8) 0.2672(10) 0.054(3) Uani 0.45(2) 1 d PGU B 2
H42B H 1.2514 0.3434 0.2368 0.064 Uiso 0.45(2) 1 calc PR B 2
C43 C 1.0716(3) 0.3620(2) 0.1917(3) 0.0591(13) Uani 1 1 d . B .
H43A H 1.1180 0.3876 0.1818 0.071 Uiso 1 1 calc R . .
C44 C 0.9948(3) 0.3850(2) 0.2008(3) 0.0555(13) Uani 1 1 d . B .
H44A H 0.9836 0.4272 0.1948 0.067 Uiso 1 1 calc R . .
C45 C 0.8168(15) 0.3469(15) 0.1492(14) 0.055(3) Uani 0.32(3) 1 d PGDU B 1
C46 C 0.8247(11) 0.3836(11) 0.0888(14) 0.062(3) Uani 0.32(3) 1 d PGU B 1
H46A H 0.8789 0.4041 0.0872 0.075 Uiso 0.32(3) 1 calc PR B 1
C47 C 0.7535(13) 0.3902(11) 0.0310(12) 0.070(3) Uani 0.32(3) 1 d PGU B 1
H47A H 0.7590 0.4153 -0.0103 0.084 Uiso 0.32(3) 1 calc PR B 1
C48 C 0.6743(12) 0.3602(11) 0.0334(11) 0.073(3) Uani 0.32(3) 1 d PGU B 1
H48A H 0.6256 0.3648 -0.0062 0.088 Uiso 0.32(3) 1 calc PR B 1
C49 C 0.6664(14) 0.3236(11) 0.0937(12) 0.067(3) Uani 0.32(3) 1 d PGU B 1
H49A H 0.6122 0.3031 0.0953 0.080 Uiso 0.32(3) 1 calc PR B 1
C50 C 0.7376(18) 0.3169(14) 0.1516(13) 0.060(3) Uani 0.32(3) 1 d PGU B 1
H50A H 0.7322 0.2919 0.1928 0.072 Uiso 0.32(3) 1 calc PR B 1
C45B C 0.8133(7) 0.3536(7) 0.1560(7) 0.048(2) Uani 0.68(3) 1 d PGDU B 2
C46B C 0.8165(5) 0.3979(6) 0.1024(7) 0.065(3) Uani 0.68(3) 1 d PGU B 2
H46B H 0.8701 0.4191 0.1012 0.078 Uiso 0.68(3) 1 calc PR B 2
C47B C 0.7412(6) 0.4111(6) 0.0507(6) 0.071(3) Uani 0.68(3) 1 d PGU B 2
H47B H 0.7434 0.4414 0.0141 0.085 Uiso 0.68(3) 1 calc PR B 2
C48B C 0.6627(5) 0.3801(6) 0.0525(6) 0.072(3) Uani 0.68(3) 1 d PGU B 2
H48B H 0.6112 0.3891 0.0171 0.086 Uiso 0.68(3) 1 calc PR B 2
C49B C 0.6595(6) 0.3358(6) 0.1060(6) 0.069(3) Uani 0.68(3) 1 d PGU B 2
H49B H 0.6058 0.3146 0.1072 0.083 Uiso 0.68(3) 1 calc PR B 2
C50B C 0.7348(8) 0.3226(7) 0.1578(7) 0.062(2) Uani 0.68(3) 1 d PGU B 2
H50B H 0.7326 0.2923 0.1943 0.074 Uiso 0.68(3) 1 calc PR B 2
C51 C 0.8931(10) 0.3719(8) 0.3117(5) 0.051(2) Uani 0.61(3) 1 d PGDU B 1
C52 C 0.9702(9) 0.3898(8) 0.3585(7) 0.057(2) Uani 0.61(3) 1 d PGU B 1
H52A H 1.0259 0.3855 0.3430 0.069 Uiso 0.61(3) 1 calc PR B 1
C53 C 0.9657(10) 0.4141(6) 0.4279(6) 0.060(2) Uani 0.61(3) 1 d PGU B 1
H53A H 1.0184 0.4263 0.4599 0.071 Uiso 0.61(3) 1 calc PR B 1
C54 C 0.8842(12) 0.4204(5) 0.4505(4) 0.057(3) Uani 0.61(3) 1 d PGU B 1
H54A H 0.8811 0.4370 0.4979 0.069 Uiso 0.61(3) 1 calc PR B 1
C55 C 0.8071(10) 0.4025(5) 0.4037(6) 0.056(2) Uani 0.61(3) 1 d PGU B 1
H55A H 0.7514 0.4068 0.4192 0.068 Uiso 0.61(3) 1 calc PR B 1
C56 C 0.8116(10) 0.3782(7) 0.3343(6) 0.057(2) Uani 0.61(3) 1 d PGU B 1
H56A H 0.7589 0.3659 0.3024 0.068 Uiso 0.61(3) 1 calc PR B 1
C51B C 0.8853(16) 0.3698(13) 0.3099(9) 0.052(2) Uani 0.39(3) 1 d PGDU B 2
C52B C 0.9541(12) 0.3851(11) 0.3670(11) 0.055(3) Uani 0.39(3) 1 d PGU B 2
H52B H 1.0138 0.3802 0.3605 0.066 Uiso 0.39(3) 1 calc PR B 2
C53B C 0.9354(13) 0.4076(8) 0.4336(8) 0.055(3) Uani 0.39(3) 1 d PGU B 2
H53B H 0.9824 0.4181 0.4726 0.066 Uiso 0.39(3) 1 calc PR B 2
C54B C 0.8480(15) 0.4148(7) 0.4430(6) 0.055(3) Uani 0.39(3) 1 d PGU B 2
H54B H 0.8352 0.4302 0.4885 0.066 Uiso 0.39(3) 1 calc PR B 2
C55B C 0.7792(12) 0.3995(9) 0.3859(11) 0.058(3) Uani 0.39(3) 1 d PGU B 2
H55B H 0.7194 0.4044 0.3924 0.070 Uiso 0.39(3) 1 calc PR B 2
C56B C 0.7979(14) 0.3770(12) 0.3194(10) 0.057(2) Uani 0.39(3) 1 d PGU B 2
H56B H 0.7509 0.3665 0.2804 0.068 Uiso 0.39(3) 1 calc PR B 2
B1 B 0.5524(9) 0.4298(6) 0.4350(8) 0.071(3) Uani 0.286(14) 1 d PDU C 1
F1 F 0.4686(10) 0.4057(9) 0.4302(9) 0.084(4) Uani 0.286(14) 1 d PDU C 1
F2 F 0.6010(14) 0.3923(9) 0.3971(8) 0.092(4) Uani 0.286(14) 1 d PDU C 1
F3 F 0.5444(14) 0.4865(6) 0.4028(13) 0.087(5) Uani 0.286(14) 1 d PDU C 1
F4 F 0.5905(16) 0.4338(12) 0.5091(9) 0.073(5) Uani 0.286(14) 1 d PDU C 1
B1B B 0.5471(5) 0.4285(3) 0.4367(4) 0.061(2) Uani 0.714(14) 1 d PDU C 2
F1B F 0.4603(4) 0.4409(6) 0.4424(5) 0.116(3) Uani 0.714(14) 1 d PDU C 2
F2B F 0.5477(7) 0.3779(2) 0.3929(3) 0.083(2) Uani 0.714(14) 1 d PDU C 2
F3B F 0.5810(5) 0.4777(3) 0.4048(4) 0.0678(19) Uani 0.714(14) 1 d PDU C 2
F4B F 0.5937(7) 0.4181(5) 0.5076(4) 0.071(2) Uani 0.714(14) 1 d PDU C 2
B2 B 1.0023(7) 0.5520(5) 0.0879(6) 0.196(4) Uani 0.574(7) 1 d PDU D 1
F5 F 1.0640(8) 0.5102(6) 0.0716(8) 0.216(4) Uani 0.574(7) 1 d PDU D 1
F6 F 1.0466(9) 0.6039(5) 0.1158(8) 0.210(5) Uani 0.574(7) 1 d PDU D 1
F7 F 0.9533(6) 0.5304(5) 0.1390(6) 0.171(3) Uani 0.574(7) 1 d PDU D 1
F8 F 0.9470(8) 0.5685(6) 0.0229(6) 0.185(4) Uani 0.574(7) 1 d PDU D 1
B2B B 0.9996(9) 0.5543(6) 0.0956(7) 0.194(4) Uani 0.426(7) 1 d PDU D 2
F5B F 1.0462(10) 0.5060(6) 0.1325(9) 0.186(5) Uani 0.426(7) 1 d PDU D 2
F6B F 1.0569(11) 0.5836(8) 0.0564(10) 0.223(5) Uani 0.426(7) 1 d PDU D 2
F7B F 0.9718(10) 0.5944(7) 0.1451(8) 0.187(5) Uani 0.426(7) 1 d PDU D 2
F8B F 0.9287(8) 0.5305(7) 0.0465(8) 0.174(5) Uani 0.426(7) 1 d PDU D 2
H1 H 0.853(3) 0.094(2) 0.186(2) 0.065(14) Uiso 1 1 d . . .
H2 H 0.995(3) 0.0838(19) 0.074(2) 0.033(13) Uiso 1 1 d . . .
H3 H 0.926(4) 0.074(2) 0.117(3) 0.069(16) Uiso 1 1 d . . .

loop_
_atom_site_aniso_label
_atom_site_aniso_U_11
_atom_site_aniso_U_22
_atom_site_aniso_U_33
_atom_site_aniso_U_23
_atom_site_aniso_U_13
_atom_site_aniso_U_12
Fe1 0.0284(3) 0.0391(3) 0.0367(4) -0.0006(3) 0.0012(2) 0.0021(2)
Fe2 0.0266(3) 0.0460(4) 0.0426(4) -0.0070(3) 0.0026(2) -0.0009(3)
S1 0.0322(5) 0.0473(6) 0.0393(6) -0.0029(5) 0.0047(4) -0.0046(5)
S2 0.0302(5) 0.0501(7) 0.0522(7) -0.0073(5) -0.0012(5) 0.0056(5)
P1 0.0296(5) 0.0419(6) 0.0359(6) 0.0037(5) 0.0031(4) -0.0002(4)
P2 0.0419(6) 0.0435(7) 0.0356(6) 0.0028(5) 0.0016(5) 0.0052(5)
P3 0.0298(6) 0.0662(8) 0.0507(8) -0.0161(6) 0.0069(5) -0.0085(5)
P4 0.0345(6) 0.0452(7) 0.0506(7) -0.0016(5) 0.0054(5) -0.0026(5)
N1 0.047(2) 0.061(3) 0.057(3) -0.021(2) 0.018(2) -0.002(2)
O1 0.0466(17) 0.0420(18) 0.053(2) -0.0056(15) 0.0125(15) 0.0032(14)
O2 0.056(2) 0.074(2) 0.048(2) -0.0078(18) -0.0093(16) -0.0033(17)
C3 0.030(2) 0.042(3) 0.036(2) 0.0000(19) 0.0041(17) -0.0087(17)
C4 0.051(3) 0.046(3) 0.043(3) 0.000(2) 0.007(2) -0.004(2)
C5 0.058(3) 0.050(3) 0.062(3) -0.007(3) 0.015(2) -0.004(2)
C6 0.051(3) 0.073(4) 0.039(3) -0.008(3) 0.007(2) -0.006(2)
C7 0.046(3) 0.063(3) 0.040(3) 0.012(2) 0.003(2) -0.002(2)
C8 0.035(2) 0.051(3) 0.041(3) 0.005(2) 0.0045(19) 0.0001(19)
C9 0.033(2) 0.045(2) 0.041(3) 0.004(2) 0.0069(18) -0.0011(18)
C10 0.027(2) 0.085(4) 0.046(3) -0.007(3) 0.0066(19) 0.009(2)
C11 0.046(3) 0.100(4) 0.054(3) -0.020(3) 0.011(2) 0.007(3)
C12 0.043(3) 0.069(3) 0.069(4) 0.002(3) 0.015(2) 0.011(2)
C13 0.034(2) 0.067(3) 0.062(3) 0.012(3) -0.001(2) 0.007(2)
C14 0.035(2) 0.058(3) 0.047(3) 0.007(2) 0.007(2) 0.007(2)
C15 0.040(2) 0.050(3) 0.047(3) 0.005(2) 0.009(2) -0.003(2)
C16 0.047(3) 0.052(3) 0.044(3) 0.005(2) 0.012(2) -0.002(2)
C17 0.053(3) 0.042(3) 0.040(3) 0.007(2) 0.009(2) 0.008(2)
C18 0.064(4) 0.058(3) 0.044(3) 0.000(3) 0.005(3) 0.022(3)
C19 0.071(5) 0.056(3) 0.048(3) -0.005(3) 0.002(3) 0.016(3)
C20 0.073(4) 0.047(4) 0.063(3) 0.000(3) 0.002(3) 0.023(4)
C21 0.072(4) 0.050(4) 0.058(3) 0.001(3) -0.004(3) 0.026(3)
C22 0.068(3) 0.047(4) 0.043(3) 0.004(3) 0.000(3) 0.019(3)
C17B 0.061(5) 0.048(5) 0.042(5) 0.003(5) 0.004(5) 0.017(5)
C18B 0.061(5) 0.051(5) 0.043(5) -0.002(5) 0.004(5) 0.019(5)
C19B 0.069(6) 0.050(5) 0.050(5) -0.003(5) 0.000(5) 0.023(5)
C20B 0.070(6) 0.049(6) 0.058(5) 0.003(6) -0.005(6) 0.025(6)
C21B 0.071(6) 0.048(6) 0.053(5) 0.008(6) 0.001(5) 0.025(6)
C22B 0.066(5) 0.049(5) 0.048(5) 0.004(5) 0.003(5) 0.021(5)
C23 0.050(4) 0.053(4) 0.036(3) 0.005(3) 0.003(3) 0.015(3)
C24 0.056(4) 0.057(3) 0.040(3) 0.001(3) 0.004(3) 0.015(4)
C25 0.065(5) 0.059(4) 0.043(3) -0.003(3) -0.005(3) 0.018(4)
C26 0.068(5) 0.064(4) 0.038(3) -0.008(3) 0.003(3) 0.028(4)
C27 0.061(4) 0.064(5) 0.047(3) -0.009(3) 0.008(3) 0.025(4)
C28 0.054(4) 0.064(5) 0.043(3) -0.001(3) 0.003(3) 0.020(4)
C23B 0.055(5) 0.056(5) 0.038(4) -0.001(4) 0.002(4) 0.019(5)
C24B 0.058(6) 0.056(5) 0.037(4) -0.001(4) 0.009(4) 0.020(5)
C25B 0.063(6) 0.062(5) 0.036(5) -0.004(4) 0.002(5) 0.020(5)
C26B 0.058(6) 0.067(6) 0.039(5) -0.006(5) 0.003(5) 0.025(5)
C27B 0.057(6) 0.067(6) 0.048(5) -0.005(5) 0.006(5) 0.026(5)
C28B 0.057(5) 0.061(6) 0.042(4) 0.000(4) 0.009(4) 0.023(5)
C1 0.033(2) 0.043(3) 0.046(3) 0.005(2) -0.0008(19) -0.0005(19)
C29 0.040(2) 0.057(3) 0.051(3) -0.009(2) 0.009(2) -0.013(2)
C30 0.041(3) 0.061(3) 0.067(3) -0.019(3) 0.014(2) 0.010(2)
C2 0.033(2) 0.050(3) 0.052(3) -0.003(2) 0.006(2) -0.0023(19)
C31 0.036(3) 0.051(5) 0.051(3) -0.006(3) 0.006(3) -0.012(3)
C32 0.044(4) 0.057(5) 0.049(3) -0.008(3) 0.007(3) -0.009(4)
C33 0.053(4) 0.064(5) 0.048(4) -0.006(4) 0.013(3) -0.007(4)
C34 0.066(5) 0.060(5) 0.052(4) -0.005(3) 0.004(3) -0.019(4)
C35 0.065(5) 0.060(5) 0.056(3) -0.001(4) -0.009(3) -0.021(4)
C36 0.047(4) 0.061(5) 0.057(3) 0.002(3) 0.002(3) -0.016(3)
C31B 0.040(5) 0.053(7) 0.049(5) -0.004(5) 0.009(5) -0.017(5)
C32B 0.046(5) 0.060(7) 0.053(5) -0.013(5) 0.014(5) -0.009(6)
C33B 0.050(6) 0.061(7) 0.050(6) -0.008(5) 0.012(5) -0.007(5)
C34B 0.053(6) 0.067(7) 0.051(5) -0.008(6) 0.007(5) -0.010(5)
C35B 0.049(6) 0.061(6) 0.053(5) -0.006(5) 0.000(5) -0.015(5)
C36B 0.048(5) 0.057(6) 0.055(5) -0.003(5) 0.003(5) -0.018(5)
C37 0.027(3) 0.066(7) 0.055(4) -0.020(4) 0.013(3) -0.008(4)
C38 0.025(4) 0.072(7) 0.073(5) -0.014(4) 0.006(4) -0.012(4)
C39 0.023(4) 0.076(7) 0.081(5) -0.008(5) 0.009(4) -0.009(4)
C40 0.028(4) 0.075(8) 0.068(5) -0.016(5) 0.008(4) -0.011(4)
C41 0.034(3) 0.073(7) 0.064(5) -0.027(5) 0.013(3) -0.014(4)
C42 0.032(3) 0.072(7) 0.057(4) -0.018(5) 0.014(3) -0.015(4)
C37B 0.023(4) 0.065(7) 0.056(5) -0.025(5) 0.016(4) -0.012(4)
C38B 0.022(4) 0.073(7) 0.077(5) -0.017(5) 0.005(4) -0.011(4)
C39B 0.026(5) 0.075(7) 0.084(5) -0.010(5) 0.001(5) -0.015(4)
C40B 0.021(4) 0.076(8) 0.078(5) -0.017(5) 0.003(4) -0.016(5)
C41B 0.027(4) 0.074(8) 0.066(5) -0.024(5) 0.011(4) -0.013(5)
C42B 0.034(4) 0.070(7) 0.058(4) -0.025(5) 0.009(4) -0.008(4)
C43 0.047(3) 0.069(3) 0.064(3) -0.006(3) 0.015(2) -0.023(2)
C44 0.051(3) 0.051(3) 0.064(3) -0.006(2) 0.009(2) -0.013(2)
C45 0.048(4) 0.044(6) 0.069(5) 0.003(5) 0.002(4) 0.004(4)
C46 0.058(4) 0.053(6) 0.071(6) 0.006(5) 0.000(5) 0.007(5)
C47 0.067(5) 0.057(6) 0.078(6) 0.002(5) -0.007(5) 0.013(5)
C48 0.065(5) 0.064(6) 0.084(6) 0.000(5) -0.007(5) 0.014(5)
C49 0.053(5) 0.056(6) 0.086(5) 0.002(5) -0.006(5) 0.005(5)
C50 0.046(4) 0.051(5) 0.079(5) 0.008(5) -0.002(4) 0.004(4)
C45B 0.042(3) 0.037(4) 0.061(4) -0.002(3) 0.001(3) 0.001(3)
C46B 0.062(4) 0.057(6) 0.072(5) 0.004(4) 0.001(4) 0.005(3)
C47B 0.069(4) 0.062(6) 0.075(5) 0.011(4) -0.004(4) 0.013(4)
C48B 0.063(4) 0.061(5) 0.082(5) -0.004(4) -0.015(4) 0.019(3)
C49B 0.052(3) 0.057(5) 0.090(5) 0.003(4) -0.010(4) 0.004(3)
C50B 0.044(3) 0.053(4) 0.082(4) 0.015(4) -0.005(3) 0.002(3)
C51 0.052(4) 0.047(4) 0.055(4) -0.003(3) 0.015(3) 0.008(3)
C52 0.058(5) 0.054(4) 0.059(4) -0.009(4) 0.009(3) 0.000(4)
C53 0.061(6) 0.065(4) 0.052(4) -0.004(4) 0.009(4) 0.003(5)
C54 0.062(7) 0.060(4) 0.050(4) -0.001(3) 0.012(4) 0.010(5)
C55 0.057(6) 0.052(4) 0.060(5) -0.004(4) 0.011(4) 0.013(4)
C56 0.061(5) 0.047(3) 0.063(4) -0.003(4) 0.013(4) 0.008(4)
C51B 0.055(5) 0.045(4) 0.056(4) -0.004(4) 0.013(4) 0.004(4)
C52B 0.055(5) 0.053(5) 0.058(4) -0.007(4) 0.012(4) 0.002(5)
C53B 0.057(6) 0.055(4) 0.055(4) -0.001(4) 0.013(5) 0.002(5)
C54B 0.058(7) 0.056(5) 0.055(5) 0.000(4) 0.019(5) 0.007(5)
C55B 0.061(6) 0.051(4) 0.065(6) -0.001(5) 0.016(5) 0.015(5)
C56B 0.062(5) 0.046(4) 0.066(5) -0.003(4) 0.020(4) 0.009(4)
B1 0.073(6) 0.077(6) 0.062(6) 0.018(6) 0.012(6) -0.006(6)
F1 0.091(7) 0.088(8) 0.067(7) 0.032(7) 0.001(6) -0.034(7)
F2 0.096(9) 0.108(9) 0.072(7) 0.006(7) 0.019(7) 0.030(8)
F3 0.102(10) 0.070(8) 0.084(8) 0.018(6) 0.006(9) 0.006(7)
F4 0.086(9) 0.068(10) 0.063(8) 0.019(6) 0.009(7) -0.028(7)
B1B 0.060(4) 0.071(4) 0.055(4) 0.020(4) 0.015(4) -0.006(4)
F1B 0.068(3) 0.163(7) 0.122(5) 0.002(5) 0.026(3) 0.012(4)
F2B 0.115(5) 0.061(3) 0.067(3) 0.009(2) 0.001(4) -0.008(3)
F3B 0.087(4) 0.056(3) 0.060(3) 0.017(2) 0.014(3) -0.010(3)
F4B 0.080(4) 0.072(5) 0.058(3) 0.011(3) 0.007(3) -0.010(3)
B2 0.183(8) 0.192(8) 0.219(8) 0.032(7) 0.045(7) 0.022(7)
F5 0.195(8) 0.222(9) 0.242(10) 0.005(9) 0.070(8) 0.053(7)
F6 0.222(9) 0.170(8) 0.233(10) 0.009(8) 0.020(9) -0.060(7)
F7 0.137(6) 0.167(7) 0.213(8) 0.071(7) 0.039(6) 0.030(6)
F8 0.173(8) 0.188(9) 0.196(9) 0.053(7) 0.042(7) 0.052(7)
B2B 0.180(8) 0.191(8) 0.217(8) 0.031(7) 0.046(7) 0.024(7)
F5B 0.183(9) 0.174(8) 0.203(10) 0.059(8) 0.041(9) 0.040(7)
F6B 0.215(10) 0.220(10) 0.244(11) 0.038(10) 0.070(9) -0.013(9)
F7B 0.152(9) 0.182(9) 0.214(9) 0.007(9) -0.005(8) 0.018(8)
F8B 0.154(8) 0.200(10) 0.182(9) 0.034(9) 0.064(8) 0.061(8)

loop_
_atom_type_symbol
_atom_type_description
_atom_type_scat_dispersion_real
_atom_type_scat_dispersion_imag
_atom_type_scat_source
C C 0.0033 0.0016 'International Tables Vol C Tables 4.2.6.8 and 6.1.1.4'
H H 0.0000 0.0000 'International Tables Vol C Tables 4.2.6.8 and 6.1.1.4'
B B 0.0013 0.0007 'International Tables Vol C Tables 4.2.6.8 and 6.1.1.4'
N N 0.0061 0.0033 'International Tables Vol C Tables 4.2.6.8 and 6.1.1.4'
O O 0.0106 0.0060 'International Tables Vol C Tables 4.2.6.8 and 6.1.1.4'
F F 0.0171 0.0103 'International Tables Vol C Tables 4.2.6.8 and 6.1.1.4'
P P 0.1023 0.0942 'International Tables Vol C Tables 4.2.6.8 and 6.1.1.4'
S S 0.1246 0.1234 'International Tables Vol C Tables 4.2.6.8 and 6.1.1.4'
Fe Fe 0.3463 0.8444 'International Tables Vol C Tables 4.2.6.8 and 6.1.1.4'

loop_
_geom_angle_atom_site_label_1
_geom_angle_atom_site_label_2
_geom_angle_atom_site_label_3
_geom_angle
C1 Fe1 P2 91.29(14)
C1 Fe1 P1 99.44(13)
P2 Fe1 P1 86.98(4)
C1 Fe1 S2 103.36(13)
P2 Fe1 S2 92.44(5)
P1 Fe1 S2 157.20(5)
C1 Fe1 S1 98.54(14)
P2 Fe1 S1 169.99(5)
P1 Fe1 S1 93.22(4)
S2 Fe1 S1 83.50(4)
C1 Fe1 Fe2 66.68(14)
P2 Fe1 Fe2 129.66(4)
P1 Fe1 Fe2 138.98(4)
S2 Fe1 Fe2 53.96(4)
S1 Fe1 Fe2 54.18(3)
C1 Fe1 H1 162.3(18)
P2 Fe1 H1 73.8(17)
P1 Fe1 H1 70.9(17)
S2 Fe1 H1 87.1(17)
S1 Fe1 H1 96.8(18)
Fe2 Fe1 H1 130.3(18)
C2 Fe2 P3 92.50(14)
C2 Fe2 S2 88.50(15)
P3 Fe2 S2 104.49(5)
C2 Fe2 S1 162.85(14)
P3 Fe2 S1 104.50(5)
S2 Fe2 S1 85.12(4)
C2 Fe2 P4 90.59(14)
P3 Fe2 P4 85.86(5)
S2 Fe2 P4 169.63(5)
S1 Fe2 P4 92.84(5)
C2 Fe2 Fe1 107.82(14)
P3 Fe2 Fe1 149.31(4)
S2 Fe2 Fe1 54.89(3)
S1 Fe2 Fe1 55.78(3)
P4 Fe2 Fe1 115.84(4)
C29 S1 Fe2 114.56(15)
C29 S1 Fe1 106.96(16)
Fe2 S1 Fe1 70.04(4)
C30 S2 Fe2 115.62(18)
C30 S2 Fe1 107.79(15)
Fe2 S2 Fe1 71.15(4)
C3 P1 C15 106.0(2)
C3 P1 C9 105.46(19)
C15 P1 C9 98.09(19)
C3 P1 Fe1 110.71(13)
C15 P1 Fe1 106.80(15)
C9 P1 Fe1 127.45(14)
C23 P2 C17B 108.4(13)
C23 P2 C23B 8.8(9)
C17B P2 C23B 110.8(16)
C23 P2 C17 103.2(4)
C17B P2 C17 6.9(17)
C23B P2 C17 105.0(9)
C23 P2 C16 108.4(3)
C17B P2 C16 103.0(17)
C23B P2 C16 99.6(7)
C17 P2 C16 100.9(3)
C23 P2 Fe1 116.3(3)
C17B P2 Fe1 112.4(16)
C23B P2 Fe1 121.1(8)
C17 P2 Fe1 119.2(3)
C16 P2 Fe1 107.46(15)
C43 P3 C37 99.8(6)
C43 P3 C31 97.8(4)
C37 P3 C31 102.9(7)
C43 P3 C31B 109.4(8)
C37 P3 C31B 96.3(11)
C31 P3 C31B 12.3(8)
C43 P3 C37B 108.5(6)
C37 P3 C37B 10.2(10)
C31 P3 C37B 106.3(9)
C31B P3 C37B 98.1(12)
C43 P3 Fe2 108.93(17)
C37 P3 Fe2 122.8(6)
C31 P3 Fe2 120.1(3)
C31B P3 Fe2 117.7(10)
C37B P3 Fe2 113.7(7)
C44 P4 C45B 103.2(5)
C44 P4 C45 103.2(11)
C45B P4 C45 6.4(16)
C44 P4 C51B 102.4(9)
C45B P4 C51B 102.2(10)
C45 P4 C51B 108.4(14)
C44 P4 C51 99.0(6)
C45B P4 C51 105.1(8)
C45 P4 C51 111.3(12)
C51B P4 C51 3.9(13)
C44 P4 Fe2 107.44(17)
C45B P4 Fe2 121.4(5)
C45 P4 Fe2 115.7(11)
C51B P4 Fe2 117.7(10)
C51 P4 Fe2 117.5(6)
C29 N1 C30 116.3(4)
C29 N1 H2 111(3)
C30 N1 H2 102(3)
C29 N1 H3 119(3)
C30 N1 H3 101(3)
H2 N1 H3 106(4)
C4 C3 C8 119.6(4)
C4 C3 P1 118.6(3)
C8 C3 P1 121.2(3)
C3 C4 C5 121.0(4)
C3 C4 H4A 119.5
C5 C4 H4A 119.5
C6 C5 C4 118.7(5)
C6 C5 H5A 120.7
C4 C5 H5A 120.7
C5 C6 C7 121.1(5)
C5 C6 H6A 119.4
C7 C6 H6A 119.4
C6 C7 C8 120.4(4)
C6 C7 H7A 119.8
C8 C7 H7A 119.8
C7 C8 C3 119.2(4)
C7 C8 H8A 120.4
C3 C8 H8A 120.4
C10 C9 C14 118.5(4)
C10 C9 P1 120.0(3)
C14 C9 P1 121.0(3)
C9 C10 C11 121.4(4)
C9 C10 H10A 119.3
C11 C10 H10A 119.3
C12 C11 C10 119.4(5)
C12 C11 H11A 120.3
C10 C11 H11A 120.3
C13 C12 C11 120.0(4)
C13 C12 H12A 120.0
C11 C12 H12A 120.0
C12 C13 C14 121.0(4)
C12 C13 H13A 119.5
C14 C13 H13A 119.5
C13 C14 C9 119.6(4)
C13 C14 H14A 120.2
C9 C14 H14A 120.2
C16 C15 P1 119.1(4)
C16 C15 H15A 120.4
P1 C15 H15A 120.4
C15 C16 P2 117.7(4)
C15 C16 H16A 121.2
P2 C16 H16A 121.2
C18 C17 C22 120.0
C18 C17 P2 115.8(4)
C22 C17 P2 124.2(4)
C17 C18 C19 120.0
C17 C18 H18A 120.0
C19 C18 H18A 120.0
C20 C19 C18 120.0
C20 C19 H19A 120.0
C18 C19 H19A 120.0
C21 C20 C19 120.0
C21 C20 H20A 120.0
C19 C20 H20A 120.0
C20 C21 C22 120.0
C20 C21 H21A 120.0
C22 C21 H21A 120.0
C21 C22 C17 120.0
C21 C22 H22A 120.0
C17 C22 H22A 120.0
C18B C17B C22B 120.0
C18B C17B P2 129(2)
C22B C17B P2 111(2)
C17B C18B C19B 120.0
C17B C18B H18B 120.0
C19B C18B H18B 120.0
C20B C19B C18B 120.0
C20B C19B H19B 120.0
C18B C19B H19B 120.0
C21B C20B C19B 120.0
C21B C20B H20B 120.0
C19B C20B H20B 120.0
C20B C21B C22B 120.0
C20B C21B H21B 120.0
C22B C21B H21B 120.0
C21B C22B C17B 120.0
C21B C22B H22B 120.0
C17B C22B H22B 120.0
C24 C23 C28 120.0
C24 C23 P2 118.3(4)
C28 C23 P2 121.5(4)
C23 C24 C25 120.0
C23 C24 H24A 120.0
C25 C24 H24A 120.0
C26 C25 C24 120.0
C26 C25 H25A 120.0
C24 C25 H25A 120.0
C27 C26 C25 120.0
C27 C26 H26A 120.0
C25 C26 H26A 120.0
C26 C27 C28 120.0
C26 C27 H27A 120.0
C28 C27 H27A 120.0
C27 C28 C23 120.0
C27 C28 H28A 120.0
C23 C28 H28A 120.0
C24B C23B C28B 120.0
C24B C23B P2 118.0(12)
C28B C23B P2 122.0(12)
C23B C24B C25B 120.0
C23B C24B H24B 120.0
C25B C24B H24B 120.0
C26B C25B C24B 120.0
C26B C25B H25B 120.0
C24B C25B H25B 120.0
C27B C26B C25B 120.0
C27B C26B H26B 120.0
C25B C26B H26B 120.0
C26B C27B C28B 120.0
C26B C27B H27B 120.0
C28B C27B H27B 120.0
C27B C28B C23B 120.0
C27B C28B H28B 120.0
C23B C28B H28B 120.0
O1 C1 Fe1 166.1(4)
N1 C29 S1 115.7(3)
N1 C29 H29A 108.4
S1 C29 H29A 108.4
N1 C29 H29B 108.4
S1 C29 H29B 108.4
H29A C29 H29B 107.4
N1 C30 S2 114.7(3)
N1 C30 H30A 108.6
S2 C30 H30A 108.6
N1 C30 H30B 108.6
S2 C30 H30B 108.6
H30A C30 H30B 107.6
O2 C2 Fe2 175.4(4)
C32 C31 C36 120.0
C32 C31 P3 118.9(4)
C36 C31 P3 121.0(4)
C31 C32 C33 120.0
C31 C32 H32A 120.0
C33 C32 H32A 120.0
C32 C33 C34 120.0
C32 C33 H33A 120.0
C34 C33 H33A 120.0
C35 C34 C33 120.0
C35 C34 H34A 120.0
C33 C34 H34A 120.0
C36 C35 C34 120.0
C36 C35 H35A 120.0
C34 C35 H35A 120.0
C35 C36 C31 120.0
C35 C36 H36A 120.0
C31 C36 H36A 120.0
C32B C31B C36B 120.0
C32B C31B P3 124.9(11)
C36B C31B P3 115.0(11)
C33B C32B C31B 120.0
C33B C32B H32B 120.0
C31B C32B H32B 120.0
C32B C33B C34B 120.0
C32B C33B H33B 120.0
C34B C33B H33B 120.0
C35B C34B C33B 120.0
C35B C34B H34B 120.0
C33B C34B H34B 120.0
C34B C35B C36B 120.0
C34B C35B H35B 120.0
C36B C35B H35B 120.0
C35B C36B C31B 120.0
C35B C36B H36B 120.0
C31B C36B H36B 120.0
C38 C37 C42 120.0
C38 C37 P3 117.8(7)
C42 C37 P3 122.2(7)
C37 C38 C39 120.0
C37 C38 H38A 120.0
C39 C38 H38A 120.0
C38 C39 C40 120.0
C38 C39 H39A 120.0
C40 C39 H39A 120.0
C41 C40 C39 120.0
C41 C40 H40A 120.0
C39 C40 H40A 120.0
C40 C41 C42 120.0
C40 C41 H41A 120.0
C42 C41 H41A 120.0
C41 C42 C37 120.0
C41 C42 H42A 120.0
C37 C42 H42A 120.0
C38B C37B C42B 120.0
C38B C37B P3 122.3(9)
C42B C37B P3 117.7(9)
C37B C38B C39B 120.0
C37B C38B H38B 120.0
C39B C38B H38B 120.0
C40B C39B C38B 120.0
C40B C39B H39B 120.0
C38B C39B H39B 120.0
C39B C40B C41B 120.0
C39B C40B H40B 120.0
C41B C40B H40B 120.0
C42B C41B C40B 120.0
C42B C41B H41B 120.0
C40B C41B H41B 120.0
C41B C42B C37B 120.0
C41B C42B H42B 120.0
C37B C42B H42B 120.0
C44 C43 P3 118.7(4)
C44 C43 H43A 120.6
P3 C43 H43A 120.6
C43 C44 P4 118.8(4)
C43 C44 H44A 120.6
P4 C44 H44A 120.6
C46 C45 C50 120.0
C46 C45 P4 120.9(16)
C50 C45 P4 119.1(16)
C47 C46 C45 120.0
C47 C46 H46A 120.0
C45 C46 H46A 120.0
C48 C47 C46 120.0
C48 C47 H47A 120.0
C46 C47 H47A 120.0
C47 C48 C49 120.0
C47 C48 H48A 120.0
C49 C48 H48A 120.0
C48 C49 C50 120.0
C48 C49 H49A 120.0
C50 C49 H49A 120.0
C49 C50 C45 120.0
C49 C50 H50A 120.0
C45 C50 H50A 120.0
C46B C45B C50B 120.0
C46B C45B P4 121.1(7)
C50B C45B P4 118.9(7)
C47B C46B C45B 120.0
C47B C46B H46B 120.0
C45B C46B H46B 120.0
C48B C47B C46B 120.0
C48B C47B H47B 120.0
C46B C47B H47B 120.0
C47B C48B C49B 120.0
C47B C48B H48B 120.0
C49B C48B H48B 120.0
C50B C49B C48B 120.0
C50B C49B H49B 120.0
C48B C49B H49B 120.0
C49B C50B C45B 120.0
C49B C50B H50B 120.0
C45B C50B H50B 120.0
C52 C51 C56 120.0
C52 C51 P4 114.5(7)
C56 C51 P4 125.3(7)
C51 C52 C53 120.0
C51 C52 H52A 120.0
C53 C52 H52A 120.0
C54 C53 C52 120.0
C54 C53 H53A 120.0
C52 C53 H53A 120.0
C53 C54 C55 120.0
C53 C54 H54A 120.0
C55 C54 H54A 120.0
C56 C55 C54 120.0
C56 C55 H55A 120.0
C54 C55 H55A 120.0
C55 C56 C51 120.0
C55 C56 H56A 120.0
C51 C56 H56A 120.0
C52B C51B C56B 120.0
C52B C51B P4 119.3(13)
C56B C51B P4 120.6(13)
C51B C52B C53B 120.0
C51B C52B H52B 120.0
C53B C52B H52B 120.0
C54B C53B C52B 120.0
C54B C53B H53B 120.0
C52B C53B H53B 120.0
C55B C54B C53B 120.0
C55B C54B H54B 120.0
C53B C54B H54B 120.0
C56B C55B C54B 120.0
C56B C55B H55B 120.0
C54B C55B H55B 120.0
C55B C56B C51B 120.0
C55B C56B H56B 120.0
C51B C56B H56B 120.0
F1 B1 F3 108.1(9)
F1 B1 F2 108.4(9)
F3 B1 F2 110.2(9)
F1 B1 F4 108.4(10)
F3 B1 F4 110.6(10)
F2 B1 F4 110.9(10)
F3B B1B F2B 110.7(5)
F3B B1B F1B 108.4(6)
F2B B1B F1B 108.1(6)
F3B B1B F4B 110.8(6)
F2B B1B F4B 110.8(6)
F1B B1B F4B 108.0(6)
F8 B2 F6 106.7(8)
F8 B2 F7 110.3(8)
F6 B2 F7 109.0(8)
F8 B2 F5 109.2(8)
F6 B2 F5 108.7(9)
F7 B2 F5 112.7(8)
F7B B2B F8B 111.7(9)
F7B B2B F6B 109.4(9)
F8B B2B F6B 109.7(9)
F7B B2B F5B 111.4(9)
F8B B2B F5B 107.6(9)
F6B B2B F5B 106.9(9)

loop_
_geom_bond_atom_site_label_1
_geom_bond_atom_site_label_2
_geom_bond_distance
Fe1 C1 1.794(5)
Fe1 P2 2.2141(13)
Fe1 P1 2.2196(12)
Fe1 S2 2.2610(12)
Fe1 S1 2.3009(13)
Fe1 Fe2 2.6155(9)
Fe1 H1 1.44(4)
Fe2 C2 1.769(5)
Fe2 P3 2.2122(14)
Fe2 S2 2.2348(14)
Fe2 S1 2.2564(12)
Fe2 P4 2.2686(14)
S1 C29 1.814(5)
S2 C30 1.824(5)
P1 C3 1.810(4)
P1 C15 1.814(4)
P1 C9 1.835(4)
P2 C23 1.820(3)
P2 C17B 1.824(8)
P2 C23B 1.826(7)
P2 C17 1.828(3)
P2 C16 1.829(4)
P3 C43 1.800(5)
P3 C37 1.840(5)
P3 C31 1.844(4)
P3 C31B 1.846(7)
P3 C37B 1.855(6)
P4 C44 1.800(5)
P4 C45B 1.832(4)
P4 C45 1.840(7)
P4 C51B 1.844(6)
P4 C51 1.854(5)
N1 C29 1.479(6)
N1 C30 1.493(6)
N1 H2 0.79(4)
N1 H3 1.00(5)
O1 C1 1.162(5)
O2 C2 1.150(5)
C3 C4 1.387(6)
C3 C8 1.399(6)
C4 C5 1.390(6)
C4 H4A 0.9500
C5 C6 1.379(7)
C5 H5A 0.9500
C6 C7 1.380(7)
C6 H6A 0.9500
C7 C8 1.386(6)
C7 H7A 0.9500
C8 H8A 0.9500
C9 C10 1.388(6)
C9 C14 1.408(6)
C10 C11 1.386(6)
C10 H10A 0.9500
C11 C12 1.385(7)
C11 H11A 0.9500
C12 C13 1.376(7)
C12 H12A 0.9500
C13 C14 1.382(6)
C13 H13A 0.9500
C14 H14A 0.9500
C15 C16 1.313(6)
C15 H15A 0.9500
C16 H16A 0.9500
C17 C18 1.3900
C17 C22 1.3900
C18 C19 1.3900
C18 H18A 0.9500
C19 C20 1.3900
C19 H19A 0.9500
C20 C21 1.3900
C20 H20A 0.9500
C21 C22 1.3900
C21 H21A 0.9500
C22 H22A 0.9500
C17B C18B 1.3900
C17B C22B 1.3900
C18B C19B 1.3900
C18B H18B 0.9500
C19B C20B 1.3900
C19B H19B 0.9500
C20B C21B 1.3900
C20B H20B 0.9500
C21B C22B 1.3900
C21B H21B 0.9500
C22B H22B 0.9500
C23 C24 1.3900
C23 C28 1.3900
C24 C25 1.3900
C24 H24A 0.9500
C25 C26 1.3900
C25 H25A 0.9500
C26 C27 1.3900
C26 H26A 0.9500
C27 C28 1.3900
C27 H27A 0.9500
C28 H28A 0.9500
C23B C24B 1.3900
C23B C28B 1.3900
C24B C25B 1.3900
C24B H24B 0.9500
C25B C26B 1.3900
C25B H25B 0.9500
C26B C27B 1.3900
C26B H26B 0.9500
C27B C28B 1.3900
C27B H27B 0.9500
C28B H28B 0.9500
C29 H29A 0.9900
C29 H29B 0.9900
C30 H30A 0.9900
C30 H30B 0.9900
C31 C32 1.3900
C31 C36 1.3900
C32 C33 1.3900
C32 H32A 0.9500
C33 C34 1.3900
C33 H33A 0.9500
C34 C35 1.3900
C34 H34A 0.9500
C35 C36 1.3900
C35 H35A 0.9500
C36 H36A 0.9500
C31B C32B 1.3900
C31B C36B 1.3900
C32B C33B 1.3900
C32B H32B 0.9500
C33B C34B 1.3900
C33B H33B 0.9500
C34B C35B 1.3900
C34B H34B 0.9500
C35B C36B 1.3900
C35B H35B 0.9500
C36B H36B 0.9500
C37 C38 1.3900
C37 C42 1.3900
C38 C39 1.3900
C38 H38A 0.9500
C39 C40 1.3900
C39 H39A 0.9500
C40 C41 1.3900
C40 H40A 0.9500
C41 C42 1.3900
C41 H41A 0.9500
C42 H42A 0.9500
C37B C38B 1.3900
C37B C42B 1.3900
C38B C39B 1.3900
C38B H38B 0.9500
C39B C40B 1.3900
C39B H39B 0.9500
C40B C41B 1.3900
C40B H40B 0.9500
C41B C42B 1.3900
C41B H41B 0.9500
C42B H42B 0.9500
C43 C44 1.319(7)
C43 H43A 0.9500
C44 H44A 0.9500
C45 C46 1.3900
C45 C50 1.3900
C46 C47 1.3900
C46 H46A 0.9500
C47 C48 1.3900
C47 H47A 0.9500
C48 C49 1.3900
C48 H48A 0.9500
C49 C50 1.3900
C49 H49A 0.9500
C50 H50A 0.9500
C45B C46B 1.3900
C45B C50B 1.3900
C46B C47B 1.3900
C46B H46B 0.9500
C47B C48B 1.3900
C47B H47B 0.9500
C48B C49B 1.3900
C48B H48B 0.9500
C49B C50B 1.3900
C49B H49B 0.9500
C50B H50B 0.9500
C51 C52 1.3900
C51 C56 1.3900
C52 C53 1.3900
C52 H52A 0.9500
C53 C54 1.3900
C53 H53A 0.9500
C54 C55 1.3900
C54 H54A 0.9500
C55 C56 1.3900
C55 H55A 0.9500
C56 H56A 0.9500
C51B C52B 1.3900
C51B C56B 1.3900
C52B C53B 1.3900
C52B H52B 0.9500
C53B C54B 1.3900
C53B H53B 0.9500
C54B C55B 1.3900
C54B H54B 0.9500
C55B C56B 1.3900
C55B H55B 0.9500
C56B H56B 0.9500
B1 F1 1.378(7)
B1 F3 1.378(7)
B1 F2 1.379(7)
B1 F4 1.382(7)
B1B F3B 1.377(6)
B1B F2B 1.377(6)
B1B F1B 1.379(6)
B1B F4B 1.387(6)
B2 F8 1.383(7)
B2 F6 1.383(7)
B2 F7 1.383(7)
B2 F5 1.390(7)
B2B F7B 1.385(7)
B2B F8B 1.387(7)
B2B F6B 1.389(7)
B2B F5B 1.390(7)

loop_
_geom_contact_atom_site_label_1
_geom_contact_atom_site_label_2
_geom_contact_distance
H1 H3 1.88(7)

loop_
_platon_squeeze_void_nr
_platon_squeeze_void_average_x
_platon_squeeze_void_average_y
_platon_squeeze_void_average_z
_platon_squeeze_void_volume
_platon_squeeze_void_count_electrons
_platon_squeeze_void_content
1 0.195 0.540 0.266 154 78 ' '
2 0.304 1.040 0.234 154 78 ' '
3 0.695 0.960 0.766 154 78 ' '
4 0.804 0.460 0.734 154 78 ' '
